data_7714008
loop_
_publ_author_name
'Maekawa, Masahiko'
'Hayashi, Terumasa'
'Sugimoto, Kunihisa'
'Okubo, Takashi'
'Kuroda-Sowa, T.'

_publ_section_title
;
 Structural diversity of copper(I) ethylene complexes with
 2,4-bis(2-pyridyl)pyrimidine directed by anions
;
_journal_name_full 'Dalton Transactions'
_journal_paper_doi 10.1039/D3DT02618C
_journal_year 2023
_chemical_formula_moiety 'C18 H18 Cu2 N5 O3, N O3'
_chemical_formula_sum 'C18 H18 Cu2 N6 O6'
_chemical_formula_weight 541.46
_space_group_crystal_system triclinic
_space_group_IT_number 2
_space_group_name_Hall '-P 1'
_space_group_name_H-M_alt 'P -1'
_atom_sites_solution_hydrogens geom
_audit_creation_date 2023-03-12
_audit_creation_method
;
Olex2 1.5
(compiled 2023.03.06 svn.rbb2c1857 for OlexSys, GUI svn.r6748)
;
_audit_update_record
;
2023-06-04 deposited with the CCDC.	2023-09-22 downloaded from the CCDC.
;
_cell_angle_alpha 64.609(5)
_cell_angle_beta 67.153(4)
_cell_angle_gamma 84.922(4)
_cell_formula_units_Z 2
_cell_length_a 9.3576(3)
_cell_length_b 10.9852(6)
_cell_length_c 11.9635(7)
_cell_measurement_reflns_used 7836
_cell_measurement_temperature 100.15
_cell_measurement_theta_max 31.36
_cell_measurement_theta_min 2.98
_cell_volume 1019.33(11)
_computing_molecular_graphics 'Olex2 1.5 (Dolomanov et al., 2009)'
_computing_publication_material 'Olex2 1.5 (Dolomanov et al., 2009)'
_computing_structure_refinement 'SHELXL 2018/3 (Sheldrick, 2015)'
_diffrn_ambient_temperature 100.15
_diffrn_measured_fraction_theta_full 0.998
_diffrn_measured_fraction_theta_max 0.897
_diffrn_measurement_device_type 'Rigaku XtaLAB PRO'
_diffrn_radiation_type MoK\a
_diffrn_radiation_wavelength 0.71073
_diffrn_reflns_av_R_equivalents 0.0577
_diffrn_reflns_av_unetI/netI 0.0578
_diffrn_reflns_Laue_measured_fraction_full 0.998
_diffrn_reflns_Laue_measured_fraction_max 0.897
_diffrn_reflns_limit_h_max 13
_diffrn_reflns_limit_h_min -12
_diffrn_reflns_limit_k_max 15
_diffrn_reflns_limit_k_min -15
_diffrn_reflns_limit_l_max 16
_diffrn_reflns_limit_l_min -16
_diffrn_reflns_number 19629
_diffrn_reflns_point_group_measured_fraction_full 0.998
_diffrn_reflns_point_group_measured_fraction_max 0.897
_diffrn_reflns_theta_full 25.242
_diffrn_reflns_theta_max 31.362
_diffrn_reflns_theta_min 2.994
_exptl_absorpt_coefficient_mu 2.137
_exptl_absorpt_correction_T_max 0.652
_exptl_absorpt_correction_T_min 0.476
_exptl_absorpt_correction_type multi-scan
_exptl_crystal_colour yellow
_exptl_crystal_colour_primary yellow
_exptl_crystal_density_diffrn 1.764
_exptl_crystal_description plate
_exptl_crystal_F_000 548
_exptl_crystal_size_max 0.3
_exptl_crystal_size_mid 0.2
_exptl_crystal_size_min 0.2
_refine_diff_density_max 0.589
_refine_diff_density_min -0.604
_refine_diff_density_rms 0.098
_refine_ls_extinction_method none
_refine_ls_goodness_of_fit_ref 1.048
_refine_ls_hydrogen_treatment constr
_refine_ls_matrix_type full
_refine_ls_number_parameters 289
_refine_ls_number_reflns 6011
_refine_ls_number_restraints 0
_refine_ls_restrained_S_all 1.048
_refine_ls_R_factor_all 0.0396
_refine_ls_R_factor_gt 0.0325
_refine_ls_shift/su_max 0.001
_refine_ls_shift/su_mean 0.000
_refine_ls_structure_factor_coef Fsqd
_refine_ls_weighting_details 'w=1/[\s^2^(Fo^2^)+(0.0307P)^2^+0.2815P] where P=(Fo^2^+2Fc^2^)/3'
_refine_ls_weighting_scheme calc
_refine_ls_wR_factor_gt 0.0827
_refine_ls_wR_factor_ref 0.0855
_reflns_Friedel_coverage 0.000
_reflns_number_gt 5130
_reflns_number_total 6011
_reflns_threshold_expression 'I > 2\s(I)'
_cod_data_source_file d3dt02618c2.cif
_cod_data_source_block 2-cu-bpprd-c2h4-no3
_cod_original_cell_volume 1019.33(10)
_cod_database_code 7714008
_shelx_shelxl_version_number 2018/3
_shelx_space_group_comment
;
The symmetry employed for this shelxl refinement is uniquely defined
by the following loop, which should always be used as a source of
symmetry information in preference to the above space-group names.
They are only intended as comments.
;
_shelx_estimated_absorpt_t_max 0.675
_shelx_estimated_absorpt_t_min 0.567
_olex2_refinement_description
;
1. Fixed Uiso
 At 1.2 times of:
  All C(H) groups, All C(H,H) groups
2.a Secondary CH2 refined with riding coordinates:
 C15(H15A,H15B), C16(H16A,H16B), C17(H17A,H17B), C18(H18A,H18B)
2.b Aromatic/amide H refined with riding coordinates:
 C2(H2), C3(H3), C4(H4), C5(H5), C7(H7), C8(H8), C9(H9), C10(H10), C12(H12),
 C13(H13)
;
_olex2_submission_special_instructions 'No special instructions were received'

loop_
_space_group_symop_operation_xyz
'x, y, z'
'-x, -y, -z'

loop_
_atom_site_label
_atom_site_type_symbol
_atom_site_fract_x
_atom_site_fract_y
_atom_site_fract_z
_atom_site_U_iso_or_equiv
_atom_site_adp_type
_atom_site_occupancy
_atom_site_site_symmetry_order
_atom_site_calc_flag
_atom_site_refinement_flags_posn
_atom_site_refinement_flags_adp
_atom_site_refinement_flags_occupancy
_atom_site_disorder_assembly
_atom_site_disorder_group
Cu1 Cu 0.11065(2) 0.45346(2) 0.76723(2) 0.01116(6) Uani 1 1 d . . . . .
Cu2 Cu 0.69675(2) 0.79896(2) 0.54834(2) 0.01310(7) Uani 1 1 d . . . . .
O1 O 0.15204(14) 0.37531(13) 0.62983(13) 0.0156(2) Uani 1 1 d . . . . .
O2 O 0.04677(16) 0.24154(14) 0.58614(14) 0.0191(3) Uani 1 1 d . . . . .
O3 O -0.09334(15) 0.30243(16) 0.74386(14) 0.0220(3) Uani 1 1 d . . . . .
O4 O 0.32812(19) 0.80359(15) 0.74343(14) 0.0262(3) Uani 1 1 d . . . . .
O5 O 0.30423(17) 0.63214(13) 0.93135(14) 0.0212(3) Uani 1 1 d . . . . .
O6 O 0.4047(2) 0.82725(14) 0.88346(16) 0.0280(3) Uani 1 1 d . . . . .
N1 N 0.12673(17) 0.28595(14) 0.91911(14) 0.0113(3) Uani 1 1 d . . . . .
N2 N 0.36710(15) 0.47655(13) 0.73350(13) 0.0097(2) Uani 1 1 d . . . . .
N3 N 0.56946(16) 0.78948(14) 0.45230(14) 0.0113(3) Uani 1 1 d . . . . .
N4 N 0.59272(16) 0.61089(14) 0.67800(14) 0.0126(3) Uani 1 1 d . . . . .
N5 N 0.03229(17) 0.30562(14) 0.65360(15) 0.0130(3) Uani 1 1 d . . . . .
N6 N 0.34611(17) 0.75430(15) 0.85198(15) 0.0145(3) Uani 1 1 d . . . . .
C1 C 0.26012(19) 0.27344(16) 0.93980(16) 0.0110(3) Uani 1 1 d . . . . .
C2 C 0.2825(2) 0.15878(18) 1.04156(17) 0.0158(3) Uani 1 1 d . . . . .
H2 H 0.377407 0.152071 1.054363 0.019 Uiso 1 1 calc R U . . .
C3 C 0.1630(2) 0.05448(18) 1.12387(18) 0.0174(3) Uani 1 1 d . . . . .
H3 H 0.175523 -0.025087 1.193310 0.021 Uiso 1 1 calc R U . . .
C4 C 0.0257(2) 0.06830(18) 1.10316(17) 0.0166(3) Uani 1 1 d . . . . .
H4 H -0.057777 -0.001227 1.158902 0.020 Uiso 1 1 calc R U . . .
C5 C 0.0115(2) 0.18515(17) 0.99980(17) 0.0137(3) Uani 1 1 d . . . . .
H5 H -0.082795 0.194110 0.985679 0.016 Uiso 1 1 calc R U . . .
C6 C 0.47049(18) 0.67592(16) 0.51917(16) 0.0100(3) Uani 1 1 d . . . . .
C7 C 0.37477(19) 0.64928(17) 0.46723(16) 0.0117(3) Uani 1 1 d . . . . .
H7 H 0.308604 0.567345 0.515188 0.014 Uiso 1 1 calc R U . . .
C8 C 0.3768(2) 0.74475(17) 0.34305(17) 0.0134(3) Uani 1 1 d . . . . .
H8 H 0.310951 0.729700 0.305660 0.016 Uiso 1 1 calc R U . . .
C9 C 0.4773(2) 0.86221(17) 0.27541(17) 0.0138(3) Uani 1 1 d . . . . .
H9 H 0.480932 0.929102 0.190976 0.017 Uiso 1 1 calc R U . . .
C10 C 0.5720(2) 0.88039(17) 0.33287(17) 0.0136(3) Uani 1 1 d . . . . .
H10 H 0.641401 0.960333 0.285775 0.016 Uiso 1 1 calc R U . . .
C11 C 0.47523(18) 0.58186(16) 0.65165(16) 0.0105(3) Uani 1 1 d . . . . .
C12 C 0.6059(2) 0.52239(18) 0.79198(17) 0.0153(3) Uani 1 1 d . . . . .
H12 H 0.686744 0.540161 0.813807 0.018 Uiso 1 1 calc R U . . .
C13 C 0.5055(2) 0.40588(17) 0.87908(17) 0.0144(3) Uani 1 1 d . . . . .
H13 H 0.520113 0.340756 0.956589 0.017 Uiso 1 1 calc R U . . .
C14 C 0.38275(19) 0.38838(16) 0.84825(16) 0.0109(3) Uani 1 1 d . . . . .
C15 C 0.0244(2) 0.63576(18) 0.70137(18) 0.0177(3) Uani 1 1 d . . . . .
H15A H 0.101692 0.715280 0.637446 0.021 Uiso 1 1 calc R U . . .
H15B H -0.067526 0.637580 0.679251 0.021 Uiso 1 1 calc R U . . .
C16 C -0.0033(2) 0.59080(18) 0.83429(19) 0.0171(3) Uani 1 1 d . . . . .
H16A H -0.113132 0.563407 0.898339 0.021 Uiso 1 1 calc R U . . .
H16B H 0.056108 0.641116 0.856529 0.021 Uiso 1 1 calc R U . . .
C17 C 0.7755(2) 0.98932(18) 0.49240(18) 0.0172(3) Uani 1 1 d . . . . .
H17A H 0.875758 1.025994 0.414149 0.021 Uiso 1 1 calc R U . . .
H17B H 0.697195 1.055994 0.493989 0.021 Uiso 1 1 calc R U . . .
C18 C 0.7838(2) 0.90465(18) 0.61337(19) 0.0183(3) Uani 1 1 d . . . . .
H18A H 0.710778 0.916618 0.693141 0.022 Uiso 1 1 calc R U . . .
H18B H 0.889332 0.886620 0.613306 0.022 Uiso 1 1 calc R U . . .

loop_
_atom_site_aniso_label
_atom_site_aniso_U_11
_atom_site_aniso_U_22
_atom_site_aniso_U_33
_atom_site_aniso_U_23
_atom_site_aniso_U_13
_atom_site_aniso_U_12
Cu1 0.01199(10) 0.00986(10) 0.01171(10) -0.00422(8) -0.00520(8) 0.00122(7)
Cu2 0.01401(11) 0.01113(11) 0.01349(10) -0.00227(8) -0.00718(8) -0.00318(7)
O1 0.0128(6) 0.0163(6) 0.0182(6) -0.0088(5) -0.0038(5) -0.0045(5)
O2 0.0204(6) 0.0216(6) 0.0213(6) -0.0144(5) -0.0070(5) -0.0023(5)
O3 0.0117(6) 0.0349(8) 0.0211(6) -0.0168(6) -0.0016(5) -0.0032(5)
O4 0.0433(9) 0.0205(7) 0.0200(7) -0.0059(6) -0.0211(7) 0.0050(6)
O5 0.0255(7) 0.0122(6) 0.0210(6) -0.0019(5) -0.0091(6) -0.0034(5)
O6 0.0414(9) 0.0158(7) 0.0300(8) -0.0009(6) -0.0251(7) -0.0066(6)
N1 0.0125(6) 0.0097(6) 0.0109(6) -0.0045(5) -0.0034(5) -0.0006(5)
N2 0.0088(6) 0.0090(6) 0.0100(6) -0.0037(5) -0.0029(5) 0.0005(5)
N3 0.0104(6) 0.0103(6) 0.0115(6) -0.0029(5) -0.0043(5) -0.0009(5)
N4 0.0112(6) 0.0127(6) 0.0135(6) -0.0041(5) -0.0057(5) -0.0011(5)
N5 0.0141(6) 0.0126(6) 0.0132(6) -0.0050(5) -0.0064(5) -0.0005(5)
N6 0.0126(6) 0.0133(7) 0.0149(6) -0.0039(5) -0.0054(5) 0.0016(5)
C1 0.0118(7) 0.0109(7) 0.0089(6) -0.0040(6) -0.0028(6) 0.0001(5)
C2 0.0176(8) 0.0147(8) 0.0142(7) -0.0034(6) -0.0081(7) -0.0001(6)
C3 0.0230(9) 0.0126(8) 0.0131(7) -0.0011(6) -0.0075(7) -0.0028(6)
C4 0.0190(8) 0.0127(8) 0.0131(7) -0.0025(6) -0.0034(7) -0.0050(6)
C5 0.0127(7) 0.0132(7) 0.0139(7) -0.0063(6) -0.0028(6) -0.0009(6)
C6 0.0100(7) 0.0090(7) 0.0099(6) -0.0032(6) -0.0036(6) 0.0006(5)
C7 0.0093(7) 0.0135(7) 0.0123(7) -0.0058(6) -0.0035(6) -0.0004(5)
C8 0.0126(7) 0.0167(8) 0.0129(7) -0.0075(6) -0.0060(6) 0.0027(6)
C9 0.0146(7) 0.0132(7) 0.0118(7) -0.0038(6) -0.0055(6) 0.0024(6)
C10 0.0130(7) 0.0105(7) 0.0127(7) -0.0013(6) -0.0041(6) -0.0017(6)
C11 0.0099(7) 0.0097(7) 0.0115(7) -0.0041(6) -0.0042(6) 0.0006(5)
C12 0.0143(8) 0.0166(8) 0.0149(7) -0.0039(6) -0.0082(6) -0.0011(6)
C13 0.0142(7) 0.0148(8) 0.0126(7) -0.0026(6) -0.0069(6) 0.0000(6)
C14 0.0115(7) 0.0089(7) 0.0110(7) -0.0038(6) -0.0036(6) 0.0006(5)
C15 0.0148(8) 0.0127(8) 0.0196(8) -0.0044(6) -0.0045(7) 0.0052(6)
C16 0.0178(8) 0.0135(8) 0.0199(8) -0.0090(7) -0.0059(7) 0.0050(6)
C17 0.0198(8) 0.0126(8) 0.0197(8) -0.0075(7) -0.0071(7) -0.0016(6)
C18 0.0230(9) 0.0159(8) 0.0232(9) -0.0101(7) -0.0140(7) 0.0012(7)

loop_
_atom_type_symbol
_atom_type_description
_atom_type_scat_dispersion_real
_atom_type_scat_dispersion_imag
_atom_type_scat_source
C C 0.0033 0.0016 'International Tables Vol C Tables 4.2.6.8 and 6.1.1.4'
H H 0.0000 0.0000 'International Tables Vol C Tables 4.2.6.8 and 6.1.1.4'
Cu Cu 0.3201 1.2651 'International Tables Vol C Tables 4.2.6.8 and 6.1.1.4'
N N 0.0061 0.0033 'International Tables Vol C Tables 4.2.6.8 and 6.1.1.4'
O O 0.0106 0.0060 'International Tables Vol C Tables 4.2.6.8 and 6.1.1.4'

loop_
_geom_angle_atom_site_label_1
_geom_angle_atom_site_label_2
_geom_angle_atom_site_label_3
_geom_angle
_geom_angle_site_symmetry_1
_geom_angle_site_symmetry_3
_geom_angle_publ_flag
O1 Cu1 N2 95.11(5) . . ?
N1 Cu1 O1 98.62(6) . . ?
N1 Cu1 N2 77.93(5) . . ?
N1 Cu1 C15 149.66(7) . . ?
N1 Cu1 C16 110.81(7) . . ?
C15 Cu1 O1 108.53(7) . . ?
C15 Cu1 N2 111.95(6) . . ?
C15 Cu1 C16 39.25(7) . . ?
C16 Cu1 O1 145.37(7) . . ?
C16 Cu1 N2 108.25(6) . . ?
N3 Cu2 N4 83.03(6) . . ?
N3 Cu2 C17 113.20(7) . . ?
N3 Cu2 C18 149.60(7) . . ?
C17 Cu2 N4 156.19(7) . . ?
C18 Cu2 N4 118.82(7) . . ?
C18 Cu2 C17 39.88(7) . . ?
N5 O1 Cu1 112.44(10) . . ?
C1 N1 Cu1 118.26(11) . . ?
C5 N1 Cu1 122.89(12) . . ?
C5 N1 C1 118.84(15) . . ?
C11 N2 Cu1 130.93(11) . . ?
C11 N2 C14 116.81(14) . . ?
C14 N2 Cu1 107.29(10) . . ?
C6 N3 Cu2 113.65(11) . . ?
C10 N3 Cu2 127.71(11) . . ?
C10 N3 C6 118.64(14) . . ?
C11 N4 Cu2 111.39(11) . . ?
C12 N4 Cu2 131.01(12) . . ?
C12 N4 C11 116.81(14) . . ?
O2 N5 O1 118.59(14) . . ?
O3 N5 O1 119.24(14) . . ?
O3 N5 O2 122.15(15) . . ?
O4 N6 O5 120.34(15) . . ?
O4 N6 O6 120.34(15) . . ?
O5 N6 O6 119.32(15) . . ?
N1 C1 C2 122.04(15) . . ?
N1 C1 C14 116.43(14) . . ?
C2 C1 C14 121.54(15) . . ?
C1 C2 H2 120.6 . . ?
C3 C2 C1 118.72(16) . . ?
C3 C2 H2 120.6 . . ?
C2 C3 H3 120.5 . . ?
C4 C3 C2 119.07(17) . . ?
C4 C3 H3 120.5 . . ?
C3 C4 H4 120.4 . . ?
C3 C4 C5 119.16(16) . . ?
C5 C4 H4 120.4 . . ?
N1 C5 C4 122.17(16) . . ?
N1 C5 H5 118.9 . . ?
C4 C5 H5 118.9 . . ?
N3 C6 C7 122.29(15) . . ?
N3 C6 C11 114.54(14) . . ?
C7 C6 C11 123.16(14) . . ?
C6 C7 H7 120.5 . . ?
C6 C7 C8 118.95(15) . . ?
C8 C7 H7 120.5 . . ?
C7 C8 H8 120.7 . . ?
C9 C8 C7 118.56(16) . . ?
C9 C8 H8 120.7 . . ?
C8 C9 H9 120.5 . . ?
C10 C9 C8 119.08(16) . . ?
C10 C9 H9 120.5 . . ?
N3 C10 C9 122.45(15) . . ?
N3 C10 H10 118.8 . . ?
C9 C10 H10 118.8 . . ?
N2 C11 N4 125.22(15) . . ?
N2 C11 C6 118.93(14) . . ?
N4 C11 C6 115.84(14) . . ?
N4 C12 H12 118.9 . . ?
N4 C12 C13 122.18(16) . . ?
C13 C12 H12 118.9 . . ?
C12 C13 H13 121.5 . . ?
C12 C13 C14 117.06(16) . . ?
C14 C13 H13 121.5 . . ?
N2 C14 C1 116.35(14) . . ?
N2 C14 C13 121.67(14) . . ?
C13 C14 C1 121.97(15) . . ?
Cu1 C15 H15A 116.6 . . ?
Cu1 C15 H15B 116.6 . . ?
H15A C15 H15B 113.6 . . ?
C16 C15 Cu1 70.46(10) . . ?
C16 C15 H15A 116.6 . . ?
C16 C15 H15B 116.6 . . ?
Cu1 C16 H16A 116.6 . . ?
Cu1 C16 H16B 116.6 . . ?
C15 C16 Cu1 70.29(11) . . ?
C15 C16 H16A 116.6 . . ?
C15 C16 H16B 116.6 . . ?
H16A C16 H16B 113.6 . . ?
Cu2 C17 H17A 116.6 . . ?
Cu2 C17 H17B 116.6 . . ?
H17A C17 H17B 113.6 . . ?
C18 C17 Cu2 70.02(10) . . ?
C18 C17 H17A 116.6 . . ?
C18 C17 H17B 116.6 . . ?
Cu2 C18 H18A 116.6 . . ?
Cu2 C18 H18B 116.6 . . ?
C17 C18 Cu2 70.10(10) . . ?
C17 C18 H18A 116.6 . . ?
C17 C18 H18B 116.6 . . ?
H18A C18 H18B 113.6 . . ?

loop_
_geom_bond_atom_site_label_1
_geom_bond_atom_site_label_2
_geom_bond_distance
_geom_bond_site_symmetry_2
_geom_bond_publ_flag
Cu1 O1 2.0606(13) . ?
Cu1 N1 2.0015(15) . ?
Cu1 N2 2.2921(14) . ?
Cu1 C15 2.0339(17) . ?
Cu1 C16 2.0360(18) . ?
Cu2 N3 1.9843(15) . ?
Cu2 N4 2.0143(14) . ?
Cu2 C17 2.0134(17) . ?
Cu2 C18 2.0124(18) . ?
O1 N5 1.2808(18) . ?
O2 N5 1.2453(19) . ?
O3 N5 1.240(2) . ?
O4 N6 1.248(2) . ?
O5 N6 1.2520(19) . ?
O6 N6 1.258(2) . ?
N1 C1 1.349(2) . ?
N1 C5 1.344(2) . ?
N2 C11 1.3370(19) . ?
N2 C14 1.355(2) . ?
N3 C6 1.352(2) . ?
N3 C10 1.339(2) . ?
N4 C11 1.352(2) . ?
N4 C12 1.339(2) . ?
C1 C2 1.396(2) . ?
C1 C14 1.485(2) . ?
C2 H2 0.9500 . ?
C2 C3 1.392(2) . ?
C3 H3 0.9500 . ?
C3 C4 1.384(3) . ?
C4 H4 0.9500 . ?
C4 C5 1.390(2) . ?
C5 H5 0.9500 . ?
C6 C7 1.382(2) . ?
C6 C11 1.491(2) . ?
C7 H7 0.9500 . ?
C7 C8 1.398(2) . ?
C8 H8 0.9500 . ?
C8 C9 1.390(2) . ?
C9 H9 0.9500 . ?
C9 C10 1.386(2) . ?
C10 H10 0.9500 . ?
C12 H12 0.9500 . ?
C12 C13 1.384(2) . ?
C13 H13 0.9500 . ?
C13 C14 1.386(2) . ?
C15 H15A 0.9900 . ?
C15 H15B 0.9900 . ?
C15 C16 1.367(3) . ?
C16 H16A 0.9900 . ?
C16 H16B 0.9900 . ?
C17 H17A 0.9900 . ?
C17 H17B 0.9900 . ?
C17 C18 1.373(3) . ?
C18 H18A 0.9900 . ?
C18 H18B 0.9900 . ?

loop_
_geom_torsion_atom_site_label_1
_geom_torsion_atom_site_label_2
_geom_torsion_atom_site_label_3
_geom_torsion_atom_site_label_4
_geom_torsion
_geom_torsion_site_symmetry_1
_geom_torsion_site_symmetry_2
_geom_torsion_site_symmetry_3
_geom_torsion_site_symmetry_4
_geom_torsion_publ_flag
Cu1 O1 N5 O2 -172.73(12) . . . . ?
Cu1 O1 N5 O3 6.3(2) . . . . ?
Cu1 N1 C1 C2 -178.61(13) . . . . ?
Cu1 N1 C1 C14 1.32(19) . . . . ?
Cu1 N1 C5 C4 178.69(13) . . . . ?
Cu1 N2 C11 N4 147.58(14) . . . . ?
Cu1 N2 C11 C6 -33.2(2) . . . . ?
Cu1 N2 C14 C1 20.89(16) . . . . ?
Cu1 N2 C14 C13 -158.24(14) . . . . ?
Cu2 N3 C6 C7 -178.43(13) . . . . ?
Cu2 N3 C6 C11 0.73(17) . . . . ?
Cu2 N3 C10 C9 179.77(13) . . . . ?
Cu2 N4 C11 N2 -167.00(13) . . . . ?
Cu2 N4 C11 C6 13.78(18) . . . . ?
Cu2 N4 C12 C13 169.23(13) . . . . ?
N1 C1 C2 C3 0.0(3) . . . . ?
N1 C1 C14 N2 -16.8(2) . . . . ?
N1 C1 C14 C13 162.36(16) . . . . ?
N3 C6 C7 C8 -1.9(2) . . . . ?
N3 C6 C11 N2 170.74(14) . . . . ?
N3 C6 C11 N4 -10.0(2) . . . . ?
N4 C12 C13 C14 -4.3(3) . . . . ?
C1 N1 C5 C4 -0.4(2) . . . . ?
C1 C2 C3 C4 -0.6(3) . . . . ?
C2 C1 C14 N2 163.17(16) . . . . ?
C2 C1 C14 C13 -17.7(3) . . . . ?
C2 C3 C4 C5 0.8(3) . . . . ?
C3 C4 C5 N1 -0.2(3) . . . . ?
C5 N1 C1 C2 0.5(2) . . . . ?
C5 N1 C1 C14 -179.55(15) . . . . ?
C6 N3 C10 C9 -0.1(3) . . . . ?
C6 C7 C8 C9 1.0(2) . . . . ?
C7 C6 C11 N2 -10.1(2) . . . . ?
C7 C6 C11 N4 169.16(16) . . . . ?
C7 C8 C9 C10 0.2(3) . . . . ?
C8 C9 C10 N3 -0.7(3) . . . . ?
C10 N3 C6 C7 1.4(2) . . . . ?
C10 N3 C6 C11 -179.40(15) . . . . ?
C11 N2 C14 C1 178.72(14) . . . . ?
C11 N2 C14 C13 -0.4(2) . . . . ?
C11 N4 C12 C13 0.5(3) . . . . ?
C11 C6 C7 C8 178.99(15) . . . . ?
C12 N4 C11 N2 3.9(2) . . . . ?
C12 N4 C11 C6 -175.30(15) . . . . ?
C12 C13 C14 N2 4.3(3) . . . . ?
C12 C13 C14 C1 -174.79(16) . . . . ?
C14 N2 C11 N4 -3.9(2) . . . . ?
C14 N2 C11 C6 175.27(14) . . . . ?
C14 C1 C2 C3 -179.92(16) . . . . ?
